data_7720413
loop_
_publ_author_name
'Hikita, Wataru'
'Sato, Mineo'
'Toda, Kenji'

_publ_section_title
;
 Crystal structure elucidation and luminescence properties of a
 blue-emitting BaMgSi<sub>3</sub>O<sub>8</sub>:Eu<sup>2+</sup> phosphor
 with an alkali feldspar structure.
;
_journal_issue 5
_journal_name_full 'Dalton transactions (Cambridge, England : 2003)'
_journal_page_first 2148
_journal_page_last 2155
_journal_paper_doi 10.1039/d5dt02821c
_journal_volume 55
_journal_year 2026
_chemical_formula_sum 'Ba Mg O8 Si3'
_chemical_formula_weight 373.92
_chemical_name_systematic BaMgSi3O8
_space_group_IT_number 2
_space_group_name_Hall '-P 1'
_space_group_name_H-M_alt 'P -1'
_symmetry_cell_setting triclinic
_symmetry_Int_Tables_number 2
_symmetry_space_group_name_Hall '-P 1'
_symmetry_space_group_name_H-M 'P -1'
_atom_sites_solution_primary direct
_atom_sites_solution_secondary direct
_audit_conform_dict_location ftp://ftp.iucr.org/pub/cif_core.dic
_audit_conform_dict_name cif_core.dic
_audit_conform_dict_version 2.4.5
_audit_creation_date 2023-03-01T01:29:48-00:00
_audit_creation_method 'WinGX routine CIF_UPDATE'
_audit_update_record
;
2024-12-22 deposited with the CCDC.	2025-12-26 downloaded from the CCDC.
;
_cell_angle_alpha 113.368(8)
_cell_angle_beta 103.575(7)
_cell_angle_gamma 102.904(7)
_cell_formula_units_Z 2
_cell_length_a 7.255(4)
_cell_length_b 7.554(4)
_cell_length_c 8.201(4)
_cell_measurement_reflns_used 3119
_cell_measurement_temperature 293(2)
_cell_measurement_theta_max 27.5
_cell_measurement_theta_min 3.1
_cell_measurement_wavelength 0.71073
_cell_volume 375.0(3)
_computing_data_collection 'NUMABS (Rigaku, 1999)'
_computing_data_reduction 'SORTAV (Blessing, 1995)'
_computing_molecular_graphics 'ORTEP-3 for Windows (Farrugia, 2012)'
_computing_publication_material 'WinGX publication routines (Farrugia, 2012)'
_computing_structure_refinement 'SHELXL-2018/3 (Sheldrick, 2018)'
_computing_structure_solution 'SIR-92 (Altomare et al., 1994)'
_diffrn_ambient_temperature 293(2)
_diffrn_detector 'CCD plate'
_diffrn_detector_area_resol_mean 13.66
_diffrn_measured_fraction_theta_full 0.993
_diffrn_measured_fraction_theta_max 0.984
_diffrn_measurement_device 'quarter \C-circle diffractometer'
_diffrn_measurement_method 'phi or omega oscillation scans'
_diffrn_orient_matrix_UB_11 0.146051
_diffrn_orient_matrix_UB_12 -0.010564
_diffrn_orient_matrix_UB_13 0.037775
_diffrn_orient_matrix_UB_21 0.085488
_diffrn_orient_matrix_UB_22 -0.038724
_diffrn_orient_matrix_UB_23 -0.122233
_diffrn_orient_matrix_UB_31 0.077069
_diffrn_orient_matrix_UB_32 0.101604
_diffrn_orient_matrix_UB_33 -0.063561
_diffrn_radiation_monochromator graphite
_diffrn_radiation_probe x-ray
_diffrn_radiation_type MoK\a
_diffrn_radiation_wavelength 0.71073
_diffrn_reflns_av_R_equivalents 0.0298
_diffrn_reflns_av_unetI/netI 0.0413
_diffrn_reflns_Laue_measured_fraction_full 0.993
_diffrn_reflns_Laue_measured_fraction_max 0.984
_diffrn_reflns_limit_h_max 9
_diffrn_reflns_limit_h_min -9
_diffrn_reflns_limit_k_max 9
_diffrn_reflns_limit_k_min -9
_diffrn_reflns_limit_l_max 10
_diffrn_reflns_limit_l_min -10
_diffrn_reflns_number 3446
_diffrn_reflns_point_group_measured_fraction_full 0.993
_diffrn_reflns_point_group_measured_fraction_max 0.984
_diffrn_reflns_theta_full 25.242
_diffrn_reflns_theta_max 27.481
_diffrn_reflns_theta_min 3.089
_diffrn_source 'sealed x-ray tube'
_diffrn_standards_number 0
_exptl_absorpt_coefficient_mu 5.869
_exptl_absorpt_correction_T_max 0.829
_exptl_absorpt_correction_T_min 0.798
_exptl_absorpt_correction_type numerical
_exptl_absorpt_process_details 'NUMABS (Rigaku, 1999)'
_exptl_crystal_colour Colorless
_exptl_crystal_density_diffrn 3.312
_exptl_crystal_density_method 'not measured'
_exptl_crystal_description Prism
_exptl_crystal_F_000 348
_exptl_crystal_size_max 0.05
_exptl_crystal_size_mid 0.04
_exptl_crystal_size_min 0.03
_refine_diff_density_max 1.36
_refine_diff_density_min -0.815
_refine_diff_density_rms 0.211
_refine_ls_extinction_method none
_refine_ls_goodness_of_fit_ref 1.111
_refine_ls_hydrogen_treatment undef
_refine_ls_matrix_type full
_refine_ls_number_constraints 0
_refine_ls_number_parameters 118
_refine_ls_number_reflns 1697
_refine_ls_number_restraints 0
_refine_ls_restrained_S_all 1.111
_refine_ls_R_factor_all 0.0378
_refine_ls_R_factor_gt 0.0313
_refine_ls_shift/su_max 0
_refine_ls_shift/su_mean 0
_refine_ls_structure_factor_coef Fsqd
_refine_ls_weighting_details 'w=1/[\s^2^(Fo^2^)+(0.0378P)^2^+0.2796P] where P=(Fo^2^+2Fc^2^)/3'
_refine_ls_weighting_scheme calc
_refine_ls_wR_factor_gt 0.0716
_refine_ls_wR_factor_ref 0.074
_reflns_Friedel_coverage 0
_reflns_number_gt 1528
_reflns_number_total 1697
_reflns_threshold_expression 'I > 2\s(I)'
_cod_data_source_file d5dt02821c2.cif
_cod_data_source_block shelx
_cod_database_code 7720413
_shelx_estimated_absorpt_t_min 0.758
_shelx_estimated_absorpt_t_max 0.844
_shelx_shelxl_version_number 2018/3

loop_
_symmetry_equiv_pos_as_xyz
'x, y, z'
'-x, -y, -z'

loop_
_atom_site_label
_atom_site_type_symbol
_atom_site_fract_x
_atom_site_fract_y
_atom_site_fract_z
_atom_site_U_iso_or_equiv
_atom_site_adp_type
_atom_site_occupancy
_atom_site_site_symmetry_order
_atom_site_calc_flag
_atom_site_refinement_flags_posn
_atom_site_refinement_flags_adp
_atom_site_refinement_flags_occupancy
_atom_site_disorder_assembly
_atom_site_disorder_group
Ba1 Ba 0.87097(5) 0.20995(5) 0.23892(4) 0.01201(11) Uani 1 1 d . . . . .
Si1 Si 0.3313(2) 0.0783(2) 0.32817(19) 0.0075(3) Uani 1 1 d . . . . .
Si2 Si 0.3674(2) 0.3049(2) 0.0945(2) 0.0076(3) Uani 1 1 d . . . . .
Si3 Si 0.2504(2) 0.6821(2) 0.3389(2) 0.0079(3) Uani 1 1 d . . . . .
Mg1 Mg 0.2098(3) 0.3167(3) 0.7015(2) 0.0087(3) Uani 1 1 d . . . . .
O1 O 0.0414(5) 0.6300(5) 0.3698(5) 0.0111(7) Uani 1 1 d . . . . .
O2 O 0.2889(5) 0.1076(5) 0.1361(5) 0.0109(7) Uani 1 1 d . . . . .
O3 O 0.1985(5) 0.1617(6) 0.4445(5) 0.0138(8) Uani 1 1 d . . . . .
O4 O 0.2669(6) 0.4666(6) 0.2075(6) 0.0166(8) Uani 1 1 d . . . . .
O5 O 0.6063(5) 0.4008(6) 0.1801(5) 0.0148(8) Uani 1 1 d . . . . .
O6 O 0.2580(6) 0.1994(6) 0.8684(5) 0.0136(8) Uani 1 1 d . . . . .
O7 O 0.2773(6) 0.8301(5) 0.2407(5) 0.0138(8) Uani 1 1 d . . . . .
O8 O 0.5738(5) 0.1930(6) 0.4478(5) 0.0144(8) Uani 1 1 d . . . . .

loop_
_atom_site_aniso_label
_atom_site_aniso_U_11
_atom_site_aniso_U_22
_atom_site_aniso_U_33
_atom_site_aniso_U_23
_atom_site_aniso_U_13
_atom_site_aniso_U_12
Ba1 0.01296(17) 0.00880(17) 0.01086(17) 0.00317(12) 0.00132(12) 0.00384(12)
Si1 0.0082(6) 0.0069(6) 0.0070(6) 0.0032(5) 0.0019(5) 0.0029(5)
Si2 0.0078(6) 0.0065(6) 0.0087(6) 0.0035(5) 0.0029(5) 0.0029(5)
Si3 0.0056(6) 0.0073(6) 0.0103(7) 0.0039(5) 0.0022(5) 0.0026(5)
Mg1 0.0091(8) 0.0107(8) 0.0090(8) 0.0064(7) 0.0034(7) 0.0050(7)
O1 0.0062(17) 0.0130(18) 0.0139(18) 0.0068(15) 0.0027(15) 0.0031(14)
O2 0.0126(18) 0.0070(17) 0.0087(17) 0.0033(14) 0.0015(15) -0.0007(14)
O3 0.0119(18) 0.0171(19) 0.0121(19) 0.0048(16) 0.0053(16) 0.0072(15)
O4 0.019(2) 0.0117(19) 0.021(2) 0.0065(16) 0.0109(18) 0.0087(16)
O5 0.0093(18) 0.0124(19) 0.019(2) 0.0080(16) 0.0024(16) 0.0001(14)
O6 0.0166(19) 0.0114(18) 0.0090(18) 0.0042(15) 0.0008(16) 0.0037(15)
O7 0.019(2) 0.0080(18) 0.0168(19) 0.0069(15) 0.0087(16) 0.0050(15)
O8 0.0080(17) 0.0180(19) 0.0137(19) 0.0080(16) 0.0009(15) 0.0007(15)

loop_
_atom_type_symbol
_atom_type_description
_atom_type_scat_dispersion_real
_atom_type_scat_dispersion_imag
_atom_type_scat_source
O O 0.0106 0.006 'International Tables Vol C Tables 4.2.6.8 and 6.1.1.4'
Mg Mg 0.0486 0.0363 'International Tables Vol C Tables 4.2.6.8 and 6.1.1.4'
Si Si 0.0817 0.0704 'International Tables Vol C Tables 4.2.6.8 and 6.1.1.4'
Ba Ba -0.3244 2.2819 'International Tables Vol C Tables 4.2.6.8 and 6.1.1.4'

loop_
_geom_angle_atom_site_label_1
_geom_angle_atom_site_label_2
_geom_angle_atom_site_label_3
_geom_angle
_geom_angle_site_symmetry_1
_geom_angle_site_symmetry_3
_geom_angle_publ_flag
O5 Ba1 O6 121.55(11) . 2_656 ?
O5 Ba1 O3 155.85(11) . 1_655 ?
O6 Ba1 O3 76.21(11) 2_656 1_655 ?
O5 Ba1 O1 64.26(11) . 1_655 ?
O6 Ba1 O1 174.05(10) 2_656 1_655 ?
O3 Ba1 O1 97.86(11) 1_655 1_655 ?
O5 Ba1 O1 96.04(11) . 2_666 ?
O6 Ba1 O1 99.67(11) 2_656 2_666 ?
O3 Ba1 O1 62.93(11) 1_655 2_666 ?
O1 Ba1 O1 77.75(12) 1_655 2_666 ?
O5 Ba1 O2 94.71(11) . 2_655 ?
O6 Ba1 O2 54.68(11) 2_656 2_655 ?
O3 Ba1 O2 109.38(11) 1_655 2_655 ?
O1 Ba1 O2 128.25(11) 1_655 2_655 ?
O1 Ba1 O2 153.91(11) 2_666 2_655 ?
O5 Ba1 O8 66.64(11) . . ?
O6 Ba1 O8 80.48(11) 2_656 . ?
O3 Ba1 O8 104.14(11) 1_655 . ?
O1 Ba1 O8 101.73(10) 1_655 . ?
O1 Ba1 O8 51.84(10) 2_666 . ?
O2 Ba1 O8 112.46(10) 2_655 . ?
O5 Ba1 O4 103.02(11) . 1_655 ?
O6 Ba1 O4 126.32(10) 2_656 1_655 ?
O3 Ba1 O4 73.21(11) 1_655 1_655 ?
O1 Ba1 O4 50.14(10) 1_655 1_655 ?
O1 Ba1 O4 104.04(10) 2_666 1_655 ?
O2 Ba1 O4 96.56(10) 2_655 1_655 ?
O8 Ba1 O4 149.48(10) . 1_655 ?
O5 Ba1 Si2 106.67(9) . 2_655 ?
O6 Ba1 Si2 26.78(8) 2_656 2_655 ?
O3 Ba1 Si2 95.81(9) 1_655 2_655 ?
O1 Ba1 Si2 156.71(8) 1_655 2_655 ?
O1 Ba1 Si2 125.42(8) 2_666 2_655 ?
O2 Ba1 Si2 28.51(8) 2_655 2_655 ?
O8 Ba1 Si2 93.06(8) . 2_655 ?
O4 Ba1 Si2 117.43(7) 1_655 2_655 ?
O5 Ba1 Si3 81.35(9) . 2_666 ?
O6 Ba1 Si3 90.43(8) 2_656 2_666 ?
O3 Ba1 Si3 82.38(9) 1_655 2_666 ?
O1 Ba1 Si3 89.26(8) 1_655 2_666 ?
O1 Ba1 Si3 24.85(8) 2_666 2_666 ?
O2 Ba1 Si3 136.23(8) 2_655 2_666 ?
O8 Ba1 Si3 26.98(7) . 2_666 ?
O4 Ba1 Si3 126.93(7) 1_655 2_666 ?
Si2 Ba1 Si3 111.24(4) 2_655 2_666 ?
O5 Ba1 Mg1 31.80(8) . 2_666 ?
O6 Ba1 Mg1 153.27(9) 2_656 2_666 ?
O3 Ba1 Mg1 128.29(8) 1_655 2_666 ?
O1 Ba1 Mg1 32.48(8) 1_655 2_666 ?
O1 Ba1 Mg1 85.71(8) 2_666 2_666 ?
O2 Ba1 Mg1 114.94(8) 2_655 2_666 ?
O8 Ba1 Mg1 82.59(8) . 2_666 ?
O4 Ba1 Mg1 76.52(8) 1_655 2_666 ?
Si2 Ba1 Mg1 135.51(5) 2_655 2_666 ?
Si3 Ba1 Mg1 83.62(4) 2_666 2_666 ?
O5 Ba1 Si3 84.18(9) . 1_655 ?
O6 Ba1 Si3 151.60(9) 2_656 1_655 ?
O3 Ba1 Si3 83.46(9) 1_655 1_655 ?
O1 Ba1 Si3 24.17(8) 1_655 1_655 ?
O1 Ba1 Si3 88.21(8) 2_666 1_655 ?
O2 Ba1 Si3 116.52(8) 2_655 1_655 ?
O8 Ba1 Si3 124.24(8) . 1_655 ?
O4 Ba1 Si3 26.23(7) 1_655 1_655 ?
Si2 Ba1 Si3 141.85(4) 2_655 1_655 ?
Si3 Ba1 Si3 106.47(3) 2_666 1_655 ?
Mg1 Ba1 Si3 53.81(5) 2_666 1_655 ?
O3 Si1 O8 113.6(2) . . ?
O3 Si1 O7 113.6(2) . 1_545 ?
O8 Si1 O7 108.6(2) . 1_545 ?
O3 Si1 O2 111.7(2) . . ?
O8 Si1 O2 106.2(2) . . ?
O7 Si1 O2 102.5(2) 1_545 . ?
O3 Si1 Ba1 43.15(14) . 1_455 ?
O8 Si1 Ba1 139.23(15) . 1_455 ?
O7 Si1 Ba1 111.82(15) 1_545 1_455 ?
O2 Si1 Ba1 70.40(14) . 1_455 ?
O5 Si2 O6 117.9(2) . 1_554 ?
O5 Si2 O4 111.4(2) . . ?
O6 Si2 O4 111.9(2) 1_554 . ?
O5 Si2 O2 109.7(2) . . ?
O6 Si2 O2 101.50(19) 1_554 . ?
O4 Si2 O2 102.9(2) . . ?
O5 Si2 Mg1 108.82(16) . 1_554 ?
O6 Si2 Mg1 26.69(14) 1_554 1_554 ?
O4 Si2 Mg1 95.37(16) . 1_554 ?
O2 Si2 Mg1 126.96(14) . 1_554 ?
O5 Si2 Mg1 27.09(14) . 2_666 ?
O6 Si2 Mg1 119.01(15) 1_554 2_666 ?
O4 Si2 Mg1 87.91(15) . 2_666 ?
O2 Si2 Mg1 130.57(14) . 2_666 ?
Mg1 Si2 Mg1 99.04(6) 1_554 2_666 ?
O5 Si2 Ba1 119.52(15) . 2_655 ?
O6 Si2 Ba1 49.90(14) 1_554 2_655 ?
O4 Si2 Ba1 128.36(15) . 2_655 ?
O2 Si2 Ba1 53.05(13) . 2_655 ?
Mg1 Si2 Ba1 76.57(5) 1_554 2_655 ?
Mg1 Si2 Ba1 143.54(6) 2_666 2_655 ?
O1 Si3 O4 107.1(2) . . ?
O1 Si3 O7 114.9(2) . . ?
O4 Si3 O7 109.2(2) . . ?
O1 Si3 O8 105.8(2) . 2_666 ?
O4 Si3 O8 112.9(2) . 2_666 ?
O7 Si3 O8 107.0(2) . 2_666 ?
O1 Si3 Ba1 47.73(14) . 2_666 ?
O4 Si3 Ba1 124.12(16) . 2_666 ?
O7 Si3 Ba1 126.44(15) . 2_666 ?
O8 Si3 Ba1 58.03(14) 2_666 2_666 ?
O1 Si3 Ba1 45.69(13) . 1_455 ?
O4 Si3 Ba1 62.15(15) . 1_455 ?
O7 Si3 Ba1 136.63(15) . 1_455 ?
O8 Si3 Ba1 115.44(15) 2_666 1_455 ?
Ba1 Si3 Ba1 73.53(3) 2_666 1_455 ?
O6 Mg1 O3 117.50(18) . . ?
O6 Mg1 O5 110.94(18) . 2_666 ?
O3 Mg1 O5 111.17(18) . 2_666 ?
O6 Mg1 O1 121.84(17) . 2_566 ?
O3 Mg1 O1 96.15(17) . 2_566 ?
O5 Mg1 O1 96.86(17) 2_666 2_566 ?
O6 Mg1 Si2 22.07(11) . 1_556 ?
O3 Mg1 Si2 135.78(14) . 1_556 ?
O5 Mg1 Si2 90.16(13) 2_666 1_556 ?
O1 Mg1 Si2 120.07(13) 2_566 1_556 ?
O6 Mg1 Si2 98.20(13) . 2_666 ?
O3 Mg1 Si2 104.53(13) . 2_666 ?
O5 Mg1 Si2 21.75(12) 2_666 2_666 ?
O1 Mg1 Si2 118.53(13) 2_566 2_666 ?
Si2 Mg1 Si2 80.96(6) 1_556 2_666 ?
O6 Mg1 Ba1 133.10(13) . 2_666 ?
O3 Mg1 Ba1 109.41(13) . 2_666 ?
O5 Mg1 Ba1 47.52(12) 2_666 2_666 ?
O1 Mg1 Ba1 49.37(11) 2_566 2_666 ?
Si2 Mg1 Ba1 113.33(6) 1_556 2_666 ?
Si2 Mg1 Ba1 69.16(6) 2_666 2_666 ?
O6 Mg1 Ba1 142.54(13) . 1_455 ?
O3 Mg1 Ba1 47.74(12) . 1_455 ?
O5 Mg1 Ba1 106.41(13) 2_666 1_455 ?
O1 Mg1 Ba1 48.78(11) 2_566 1_455 ?
Si2 Mg1 Ba1 160.36(6) 1_556 1_455 ?
Si2 Mg1 Ba1 118.19(6) 2_666 1_455 ?
Ba1 Mg1 Ba1 73.04(4) 2_666 1_455 ?
O6 Mg1 Ba1 32.43(11) . 2_656 ?
O3 Mg1 Ba1 89.50(13) . 2_656 ?
O5 Mg1 Ba1 141.20(13) 2_666 2_656 ?
O1 Mg1 Ba1 113.75(12) 2_566 2_656 ?
Si2 Mg1 Ba1 54.47(4) 1_556 2_656 ?
Si2 Mg1 Ba1 123.45(6) 2_666 2_656 ?
Ba1 Mg1 Ba1 154.68(5) 2_666 2_656 ?
Ba1 Mg1 Ba1 111.61(4) 1_455 2_656 ?
Si3 O1 Mg1 135.1(2) . 2_566 ?
Si3 O1 Ba1 110.14(17) . 1_455 ?
Mg1 O1 Ba1 98.15(14) 2_566 1_455 ?
Si3 O1 Ba1 107.42(17) . 2_666 ?
Mg1 O1 Ba1 99.32(15) 2_566 2_666 ?
Ba1 O1 Ba1 102.25(12) 1_455 2_666 ?
Si1 O2 Si2 134.3(2) . . ?
Si1 O2 Ba1 125.78(18) . 2_655 ?
Si2 O2 Ba1 98.44(16) . 2_655 ?
Si1 O3 Mg1 142.2(2) . . ?
Si1 O3 Ba1 113.96(19) . 1_455 ?
Mg1 O3 Ba1 101.04(15) . 1_455 ?
Si3 O4 Si2 158.9(3) . . ?
Si3 O4 Ba1 91.62(16) . 1_455 ?
Si2 O4 Ba1 108.66(17) . 1_455 ?
Si2 O5 Mg1 131.2(2) . 2_666 ?
Si2 O5 Ba1 127.8(2) . . ?
Mg1 O5 Ba1 100.68(16) 2_666 . ?
Si2 O6 Mg1 131.2(2) 1_556 . ?
Si2 O6 Ba1 103.32(17) 1_556 2_656 ?
Mg1 O6 Ba1 125.38(17) . 2_656 ?
Si3 O7 Si1 131.1(3) . 1_565 ?
Si1 O8 Si3 144.8(3) . 2_666 ?
Si1 O8 Ba1 120.21(19) . . ?
Si3 O8 Ba1 94.99(16) 2_666 . ?

loop_
_geom_bond_atom_site_label_1
_geom_bond_atom_site_label_2
_geom_bond_distance
_geom_bond_site_symmetry_2
_geom_bond_publ_flag
Ba1 O5 2.711(4) . ?
Ba1 O6 2.716(4) 2_656 ?
Ba1 O3 2.760(4) 1_655 ?
Ba1 O1 2.770(4) 1_655 ?
Ba1 O1 2.790(4) 2_666 ?
Ba1 O2 2.791(4) 2_655 ?
Ba1 O8 3.063(4) . ?
Ba1 O4 3.214(4) 1_655 ?
Ba1 Si2 3.455(2) 2_655 ?
Ba1 Si3 3.597(2) 2_666 ?
Ba1 Mg1 3.613(3) 2_666 ?
Ba1 Si3 3.634(2) 1_655 ?
Si1 O3 1.569(4) . ?
Si1 O8 1.626(4) . ?
Si1 O7 1.630(4) 1_545 ?
Si1 O2 1.644(4) . ?
Si2 O5 1.577(4) . ?
Si2 O6 1.600(4) 1_554 ?
Si2 O4 1.643(4) . ?
Si2 O2 1.667(4) . ?
Si2 Mg1 3.201(3) 1_554 ?
Si2 Mg1 3.203(3) 2_666 ?
Si3 O1 1.584(4) . ?
Si3 O4 1.607(4) . ?
Si3 O7 1.621(4) . ?
Si3 O8 1.638(4) 2_666 ?
Mg1 O6 1.912(4) . ?
Mg1 O3 1.933(4) . ?
Mg1 O5 1.937(4) 2_666 ?
Mg1 O1 1.960(4) 2_566 ?

loop_
_geom_torsion_atom_site_label_1
_geom_torsion_atom_site_label_2
_geom_torsion_atom_site_label_3
_geom_torsion_atom_site_label_4
_geom_torsion
_geom_torsion_site_symmetry_1
_geom_torsion_site_symmetry_2
_geom_torsion_site_symmetry_3
_geom_torsion_site_symmetry_4
_geom_torsion_publ_flag
O4 Si3 O1 Mg1 -115.4(3) . . . 2_566 ?
O7 Si3 O1 Mg1 6.2(4) . . . 2_566 ?
O8 Si3 O1 Mg1 124.0(3) 2_666 . . 2_566 ?
Ba1 Si3 O1 Mg1 123.8(4) 2_666 . . 2_566 ?
Ba1 Si3 O1 Mg1 -125.6(4) 1_455 . . 2_566 ?
O4 Si3 O1 Ba1 10.3(2) . . . 1_455 ?
O7 Si3 O1 Ba1 131.81(19) . . . 1_455 ?
O8 Si3 O1 Ba1 -110.4(2) 2_666 . . 1_455 ?
Ba1 Si3 O1 Ba1 -110.6(2) 2_666 . . 1_455 ?
O4 Si3 O1 Ba1 120.86(19) . . . 2_666 ?
O7 Si3 O1 Ba1 -117.58(19) . . . 2_666 ?
O8 Si3 O1 Ba1 0.2(2) 2_666 . . 2_666 ?
Ba1 Si3 O1 Ba1 110.6(2) 1_455 . . 2_666 ?
O3 Si1 O2 Si2 80.2(4) . . . . ?
O8 Si1 O2 Si2 -44.1(4) . . . . ?
O7 Si1 O2 Si2 -157.9(3) 1_545 . . . ?
Ba1 Si1 O2 Si2 93.1(3) 1_455 . . . ?
O3 Si1 O2 Ba1 -116.9(2) . . . 2_655 ?
O8 Si1 O2 Ba1 118.8(2) . . . 2_655 ?
O7 Si1 O2 Ba1 5.0(3) 1_545 . . 2_655 ?
Ba1 Si1 O2 Ba1 -104.0(2) 1_455 . . 2_655 ?
O5 Si2 O2 Si1 53.3(4) . . . . ?
O6 Si2 O2 Si1 178.7(3) 1_554 . . . ?
O4 Si2 O2 Si1 -65.4(4) . . . . ?
Mg1 Si2 O2 Si1 -172.4(2) 1_554 . . . ?
Mg1 Si2 O2 Si1 33.1(4) 2_666 . . . ?
Ba1 Si2 O2 Si1 166.0(4) 2_655 . . . ?
O5 Si2 O2 Ba1 -112.67(19) . . . 2_655 ?
O6 Si2 O2 Ba1 12.73(19) 1_554 . . 2_655 ?
O4 Si2 O2 Ba1 128.64(17) . . . 2_655 ?
Mg1 Si2 O2 Ba1 21.6(2) 1_554 . . 2_655 ?
Mg1 Si2 O2 Ba1 -132.91(11) 2_666 . . 2_655 ?
O8 Si1 O3 Mg1 -18.3(5) . . . . ?
O7 Si1 O3 Mg1 106.3(4) 1_545 . . . ?
O2 Si1 O3 Mg1 -138.4(4) . . . . ?
Ba1 Si1 O3 Mg1 -156.3(5) 1_455 . . . ?
O8 Si1 O3 Ba1 137.98(19) . . . 1_455 ?
O7 Si1 O3 Ba1 -97.3(2) 1_545 . . 1_455 ?
O2 Si1 O3 Ba1 18.0(2) . . . 1_455 ?
O1 Si3 O4 Si2 -172.1(7) . . . . ?
O7 Si3 O4 Si2 62.9(8) . . . . ?
O8 Si3 O4 Si2 -56.1(8) 2_666 . . . ?
Ba1 Si3 O4 Si2 -122.0(7) 2_666 . . . ?
Ba1 Si3 O4 Si2 -163.8(9) 1_455 . . . ?
O1 Si3 O4 Ba1 -8.29(19) . . . 1_455 ?
O7 Si3 O4 Ba1 -133.34(16) . . . 1_455 ?
O8 Si3 O4 Ba1 107.73(18) 2_666 . . 1_455 ?
Ba1 Si3 O4 Ba1 41.82(17) 2_666 . . 1_455 ?
O5 Si2 O4 Si3 20.1(9) . . . . ?
O6 Si2 O4 Si3 -114.2(8) 1_554 . . . ?
O2 Si2 O4 Si3 137.6(8) . . . . ?
Mg1 Si2 O4 Si3 -92.6(8) 1_554 . . . ?
Mg1 Si2 O4 Si3 6.3(8) 2_666 . . . ?
Ba1 Si2 O4 Si3 -169.7(7) 2_655 . . . ?
O5 Si2 O4 Ba1 -142.79(18) . . . 1_455 ?
O6 Si2 O4 Ba1 82.9(2) 1_554 . . 1_455 ?
O2 Si2 O4 Ba1 -25.3(2) . . . 1_455 ?
Mg1 Si2 O4 Ba1 104.56(13) 1_554 . . 1_455 ?
Mg1 Si2 O4 Ba1 -156.55(13) 2_666 . . 1_455 ?
Ba1 Si2 O4 Ba1 27.5(2) 2_655 . . 1_455 ?
O6 Si2 O5 Mg1 99.9(3) 1_554 . . 2_666 ?
O4 Si2 O5 Mg1 -31.5(4) . . . 2_666 ?
O2 Si2 O5 Mg1 -144.7(3) . . . 2_666 ?
Mg1 Si2 O5 Mg1 72.4(3) 1_554 . . 2_666 ?
Ba1 Si2 O5 Mg1 157.3(2) 2_655 . . 2_666 ?
O6 Si2 O5 Ba1 -88.6(3) 1_554 . . . ?
O4 Si2 O5 Ba1 140.1(2) . . . . ?
O2 Si2 O5 Ba1 26.8(3) . . . . ?
Mg1 Si2 O5 Ba1 -116.0(2) 1_554 . . . ?
Mg1 Si2 O5 Ba1 171.6(5) 2_666 . . . ?
Ba1 Si2 O5 Ba1 -31.1(3) 2_655 . . . ?
O1 Si3 O7 Si1 77.2(4) . . . 1_565 ?
O4 Si3 O7 Si1 -162.4(3) . . . 1_565 ?
O8 Si3 O7 Si1 -39.9(4) 2_666 . . 1_565 ?
Ba1 Si3 O7 Si1 22.6(4) 2_666 . . 1_565 ?
Ba1 Si3 O7 Si1 128.2(3) 1_455 . . 1_565 ?
O3 Si1 O8 Si3 26.8(5) . . . 2_666 ?
O7 Si1 O8 Si3 -100.6(5) 1_545 . . 2_666 ?
O2 Si1 O8 Si3 149.9(4) . . . 2_666 ?
Ba1 Si1 O8 Si3 71.3(5) 1_455 . . 2_666 ?
O3 Si1 O8 Ba1 -154.3(2) . . . . ?
O7 Si1 O8 Ba1 78.3(2) 1_545 . . . ?
O2 Si1 O8 Ba1 -31.2(3) . . . . ?
Ba1 Si1 O8 Ba1 -109.8(2) 1_455 . . . ?
